data_7204519
loop_
_publ_author_name
'Pringle, Jennifer M.'
'Golding, Jake'
'Forsyth, Craig M.'
'Deacon, Glen B.'
'Forsyth, Maria'
'MacFarlane, Douglas R.'

_publ_section_title
;
 Physical trends and structural features in organic salts of the
 thiocyanate anion
;
_journal_issue 12
_journal_name_full 'Journal of Materials Chemistry'
_journal_page_first 3475
_journal_paper_doi 10.1039/b208372h
_journal_volume 12
_journal_year 2002
_chemical_formula_sum 'C7 H14 N2 S'
_chemical_formula_weight 158.26
_chemical_name_systematic
; 
N,N-dimethylpyrrolidinium thiocyanate 
;
_space_group_IT_number 14
_symmetry_cell_setting monoclinic
_symmetry_space_group_name_Hall '-P 2ybc'
_symmetry_space_group_name_H-M 'P 1 21/c 1'
_atom_sites_solution_hydrogens geom
_atom_sites_solution_primary direct
_atom_sites_solution_secondary difmap
_audit_creation_method SHELXL-97
_cell_angle_alpha 90.00
_cell_angle_beta 104.763(1)
_cell_angle_gamma 90.00
_cell_formula_units_Z 4
_cell_length_a 8.4101(2)
_cell_length_b 7.8090(2)
_cell_length_c 13.6228(5)
_cell_measurement_temperature 123(2)
_cell_volume 865.14(4)
_computing_cell_refinement 'DENZO-SMN (Otwinoski and Minor, 1993)'
_computing_data_collection 'COLLECT (Nonius BV, 1994)'
_computing_data_reduction 'DENZO-SMN (Otwinoski and Minor, 1993)'
_computing_molecular_graphics 'POVRAY 3.0'
_computing_structure_refinement 'SHELXL-97 (Sheldrick, 1997)'
_computing_structure_solution 'SHELXS-97 (Sheldrick, 1990)'
_diffrn_ambient_temperature 123(2)
_diffrn_measured_fraction_theta_full 0.990
_diffrn_measured_fraction_theta_max 0.990
_diffrn_measurement_device_type 'Enraf Nonius Kappa CCD'
_diffrn_measurement_method '1 deg frames in phi and omega'
_diffrn_radiation_monochromator graphite
_diffrn_radiation_source 'fine-focus sealed tube'
_diffrn_radiation_type MoK\a
_diffrn_radiation_wavelength 0.71073
_diffrn_reflns_av_R_equivalents 0.0482
_diffrn_reflns_av_sigmaI/netI 0.0467
_diffrn_reflns_limit_h_max 11
_diffrn_reflns_limit_h_min -10
_diffrn_reflns_limit_k_max 10
_diffrn_reflns_limit_k_min -10
_diffrn_reflns_limit_l_max 18
_diffrn_reflns_limit_l_min -18
_diffrn_reflns_number 12646
_diffrn_reflns_theta_full 28.30
_diffrn_reflns_theta_max 28.30
_diffrn_reflns_theta_min 2.50
_diffrn_standards_number 0
_exptl_absorpt_coefficient_mu 0.305
_exptl_absorpt_process_details none
_exptl_crystal_colour colourless
_exptl_crystal_density_diffrn 1.215
_exptl_crystal_density_method 'not measured'
_exptl_crystal_description irregular
_exptl_crystal_F_000 344
_exptl_crystal_size_max 0.13
_exptl_crystal_size_mid 0.13
_exptl_crystal_size_min 0.06
_refine_diff_density_max 0.274
_refine_diff_density_min -0.234
_refine_diff_density_rms 0.047
_refine_ls_extinction_coef 0.014(3)
_refine_ls_extinction_expression Fc^*^=kFc[1+0.001xFc^2^\l^3^/sin(2\q)]^-1/4^
_refine_ls_extinction_method SHELXL
_refine_ls_goodness_of_fit_ref 0.993
_refine_ls_hydrogen_treatment mixed
_refine_ls_matrix_type full
_refine_ls_number_parameters 148
_refine_ls_number_reflns 2133
_refine_ls_number_restraints 0
_refine_ls_restrained_S_all 0.993
_refine_ls_R_factor_all 0.0641
_refine_ls_R_factor_gt 0.0355
_refine_ls_shift/su_max 0.001
_refine_ls_shift/su_mean 0.000
_refine_ls_structure_factor_coef Fsqd
_refine_ls_weighting_details 'calc w=1/[\s^2^(Fo^2^)+(0.0556P)^2^+0.0000P] where P=(Fo^2^+2Fc^2^)/3'
_refine_ls_weighting_scheme calc
_refine_ls_wR_factor_gt 0.0854
_refine_ls_wR_factor_ref 0.0967
_reflns_number_gt 1486
_reflns_number_total 2133
_reflns_threshold_expression >2sigma(I)
_cod_data_source_file b208372h.txt
_cod_data_source_block 1
_cod_original_cell_volume 865.1(3)
_cod_original_sg_symbol_H-M P2(1)/c
_cod_database_code 7204519

loop_
_symmetry_equiv_pos_as_xyz
'x, y, z'
'-x, y+1/2, -z+1/2'
'-x, -y, -z'
'x, -y-1/2, z-1/2'

loop_
_atom_site_label
_atom_site_type_symbol
_atom_site_fract_x
_atom_site_fract_y
_atom_site_fract_z
_atom_site_U_iso_or_equiv
_atom_site_adp_type
_atom_site_occupancy
_atom_site_symmetry_multiplicity
_atom_site_calc_flag
_atom_site_refinement_flags
_atom_site_disorder_assembly
_atom_site_disorder_group
S1 S 0.31602(4) 0.19217(5) 0.01073(3) 0.03392(16) Uani 1 1 d . . .
N1 N 0.15283(16) 0.28083(15) 0.15958(10) 0.0326(3) Uani 1 1 d . . .
C1 C 0.21958(16) 0.24513(18) 0.09725(10) 0.0249(3) Uani 1 1 d . . .
N2 N -0.24499(13) 0.19243(13) -0.26414(8) 0.0219(3) Uani 1 1 d . . .
C2 C -0.38851(17) 0.18117(19) -0.21667(11) 0.0253(3) Uani 1 1 d . . .
C3 C -0.33569(18) 0.2884(2) -0.12011(11) 0.0295(3) Uani 1 1 d . . .
C4 C -0.14646(18) 0.2759(2) -0.08871(11) 0.0291(3) Uani 1 1 d . . .
C5 C -0.09865(17) 0.17590(19) -0.17250(11) 0.0253(3) Uani 1 1 d . . .
C6 C -0.24947(19) 0.0529(2) -0.33997(12) 0.0296(3) Uani 1 1 d . . .
C7 C -0.24204(19) 0.3624(2) -0.31481(12) 0.0269(3) Uani 1 1 d . . .
H2A H -0.4790(19) 0.2202(18) -0.2645(11) 0.024(4) Uiso 1 1 d . . .
H3A H -0.3753(19) 0.416(2) -0.1356(12) 0.047(5) Uiso 1 1 d . . .
H4A H -0.0993(17) 0.392(2) -0.0818(11) 0.032(4) Uiso 1 1 d . . .
H5A H -0.004(2) 0.217(2) -0.1911(12) 0.036(4) Uiso 1 1 d . . .
H6A H -0.1556(17) 0.0659(19) -0.3646(10) 0.027(4) Uiso 1 1 d . . .
H7A H -0.1475(17) 0.3630(18) -0.3437(11) 0.025(4) Uiso 1 1 d . . .
H2B H -0.3948(16) 0.059(2) -0.2028(11) 0.027(4) Uiso 1 1 d . . .
H3B H -0.386(2) 0.241(2) -0.0696(14) 0.041(4) Uiso 1 1 d . . .
H4B H -0.108(2) 0.215(2) -0.0243(14) 0.038(4) Uiso 1 1 d . . .
H5B H -0.0888(15) 0.0555(19) -0.1582(10) 0.022(3) Uiso 1 1 d . . .
H6B H -0.2533(15) -0.054(2) -0.3070(10) 0.022(4) Uiso 1 1 d . . .
H7B H -0.2337(15) 0.449(2) -0.2663(11) 0.028(4) Uiso 1 1 d . . .
H6C H -0.3491(18) 0.070(2) -0.3941(12) 0.036(4) Uiso 1 1 d . . .
H7C H -0.3387(18) 0.3727(19) -0.3660(12) 0.029(4) Uiso 1 1 d . . .

loop_
_atom_site_aniso_label
_atom_site_aniso_U_11
_atom_site_aniso_U_22
_atom_site_aniso_U_33
_atom_site_aniso_U_23
_atom_site_aniso_U_13
_atom_site_aniso_U_12
S1 0.0312(2) 0.0437(3) 0.0281(2) -0.00118(16) 0.00983(16) 0.00292(16)
N1 0.0330(7) 0.0342(8) 0.0316(7) -0.0009(6) 0.0101(6) -0.0023(5)
C1 0.0231(7) 0.0230(7) 0.0260(8) 0.0028(6) 0.0013(6) -0.0031(6)
N2 0.0232(6) 0.0218(6) 0.0209(6) 0.0008(4) 0.0057(5) -0.0012(4)
C2 0.0192(7) 0.0314(8) 0.0260(8) 0.0020(6) 0.0068(6) -0.0007(6)
C3 0.0268(8) 0.0370(9) 0.0261(8) -0.0007(6) 0.0094(6) 0.0006(6)
C4 0.0272(8) 0.0348(9) 0.0242(8) 0.0002(6) 0.0045(6) 0.0004(6)
C5 0.0211(7) 0.0283(8) 0.0251(8) 0.0019(6) 0.0032(6) 0.0014(6)
C6 0.0339(8) 0.0272(8) 0.0289(8) -0.0043(7) 0.0101(7) -0.0023(7)
C7 0.0309(8) 0.0248(8) 0.0251(8) 0.0033(6) 0.0072(7) -0.0016(6)

loop_
_atom_type_symbol
_atom_type_description
_atom_type_scat_dispersion_real
_atom_type_scat_dispersion_imag
_atom_type_scat_source
C C 0.0033 0.0016 'International Tables Vol C Tables 4.2.6.8 and 6.1.1.4'
H H 0.0000 0.0000 'International Tables Vol C Tables 4.2.6.8 and 6.1.1.4'
N N 0.0061 0.0033 'International Tables Vol C Tables 4.2.6.8 and 6.1.1.4'
S S 0.1246 0.1234 'International Tables Vol C Tables 4.2.6.8 and 6.1.1.4'

loop_
_geom_angle_atom_site_label_1
_geom_angle_atom_site_label_2
_geom_angle_atom_site_label_3
_geom_angle
_geom_angle_site_symmetry_1
_geom_angle_site_symmetry_3
_geom_angle_publ_flag
N1 C1 S1 178.92(13) . . ?
C6 N2 C7 109.10(11) . . ?
C6 N2 C2 111.79(11) . . ?
C7 N2 C2 110.95(11) . . ?
C6 N2 C5 112.24(10) . . ?
C7 N2 C5 110.41(10) . . ?
C2 N2 C5 102.23(10) . . ?
N2 C2 C3 104.37(11) . . ?
C2 C3 C4 104.90(12) . . ?
C5 C4 C3 106.03(12) . . ?
N2 C5 C4 105.05(11) . . ?

loop_
_geom_bond_atom_site_label_1
_geom_bond_atom_site_label_2
_geom_bond_distance
_geom_bond_site_symmetry_2
_geom_bond_publ_flag
S1 C1 1.6448(15) . ?
N1 C1 1.1649(18) . ?
N2 C6 1.4952(18) . ?
N2 C7 1.4989(18) . ?
N2 C2 1.5101(18) . ?
N2 C5 1.5187(17) . ?
C2 C3 1.527(2) . ?
C3 C4 1.542(2) . ?
C4 C5 1.519(2) . ?

loop_
_cod_related_entry_id
_cod_related_entry_database
_cod_related_entry_code
1 ChemSpider 26945271
